data_4089128
loop_
_publ_author_name
'Wakeham, Russell J.'
'Baillie, Rhett A.'
'Patrick, Brian O.'
'Legzdins, Peter'
'Rosenfeld, Devon C.'

_publ_section_title
;
 Selective Functionalization of a Variety of Hydrocarbon C(sp3)--H Bonds
 Initiated by Cp*W(NO)(CH2CMe3)(\h3-CH2CHCHPh)
;
_journal_issue 1
_journal_name_full Organometallics
_journal_page_first 39
_journal_paper_doi 10.1021/acs.organomet.6b00739
_journal_volume 36
_journal_year 2016
_chemical_formula_moiety 'C23 H33 N O W'
_chemical_formula_sum 'C23 H33 N O W'
_chemical_formula_weight 523.35
_space_group_crystal_system monoclinic
_space_group_IT_number 14
_space_group_name_Hall '-P 2ybc'
_space_group_name_H-M_alt 'P 1 21/c 1'
_atom_sites_solution_hydrogens geom
_atom_sites_solution_primary dual
_audit_creation_date 2016-10-28
_audit_creation_method
;
Olex2 1.2
(compiled 2016.09.09 svn.r3337 for OlexSys, GUI svn.r5227)
;
_cell_angle_alpha 90
_cell_angle_beta 114.315(4)
_cell_angle_gamma 90
_cell_formula_units_Z 4
_cell_length_a 16.592(4)
_cell_length_b 8.434(2)
_cell_length_c 16.332(4)
_cell_measurement_reflns_used 9508
_cell_measurement_temperature 90(2)
_cell_measurement_theta_max 26.55
_cell_measurement_theta_min 2.50
_cell_volume 2082.7(9)
_computing_cell_refinement 'SAINT v8.34A (Bruker, 2013)'
_computing_data_reduction 'SAINT v8.34A (Bruker, 2013)'
_computing_molecular_graphics 'Olex2 (Dolomanov et al., 2009)'
_computing_publication_material 'Olex2 (Dolomanov et al., 2009)'
_computing_structure_refinement 'XL (Sheldrick, 2008)'
_computing_structure_solution 'XT (Sheldrick, 2015)'
_diffrn_ambient_temperature 90.15
_diffrn_detector 'Bruker APEX2 area detector'
_diffrn_detector_area_resol_mean 7.9
_diffrn_detector_type 'CCD area detector'
_diffrn_measured_fraction_theta_full 0.998
_diffrn_measured_fraction_theta_max 0.997
_diffrn_measurement_device 'Bruker D8 Kappa diffractometer'
_diffrn_measurement_device_type 'Bruker APEX-II CCD'
_diffrn_measurement_method '\f and \w scans'
_diffrn_radiation_monochromator 'TRIUMPH curved-crystal'
_diffrn_radiation_probe x-ray
_diffrn_radiation_type MoK\a
_diffrn_radiation_wavelength 0.71073
_diffrn_reflns_av_R_equivalents 0.0562
_diffrn_reflns_av_unetI/netI 0.0537
_diffrn_reflns_Laue_measured_fraction_full 0.998
_diffrn_reflns_Laue_measured_fraction_max 0.997
_diffrn_reflns_limit_h_max 20
_diffrn_reflns_limit_h_min -20
_diffrn_reflns_limit_k_max 10
_diffrn_reflns_limit_k_min -10
_diffrn_reflns_limit_l_max 20
_diffrn_reflns_limit_l_min -17
_diffrn_reflns_number 16374
_diffrn_reflns_point_group_measured_fraction_full 0.998
_diffrn_reflns_point_group_measured_fraction_max 0.997
_diffrn_reflns_theta_full 25.242
_diffrn_reflns_theta_max 26.545
_diffrn_reflns_theta_min 2.504
_diffrn_source 'sealed X-ray tube'
_diffrn_standards_number 0
_exptl_absorpt_coefficient_mu 5.558
_exptl_absorpt_correction_T_max 0.7574
_exptl_absorpt_correction_T_min 0.5446
_exptl_absorpt_correction_type multi-scan
_exptl_absorpt_process_details
'SADABS-2014/4 (Bruker,2014/4) was used for absorption correction. wR2(int) was 0.0939 before and 0.0617 after correction. The Ratio of minimum to maximum transmission is 0.7191. The \l/2 correction factor is 0.00150.'
_exptl_crystal_colour yellow
_exptl_crystal_colour_primary yellow
_exptl_crystal_density_diffrn 1.669
_exptl_crystal_description prism
_exptl_crystal_F_000 1040
_exptl_crystal_size_max 0.16
_exptl_crystal_size_mid 0.07
_exptl_crystal_size_min 0.05
_refine_diff_density_max 2.595
_refine_diff_density_min -1.228
_refine_diff_density_rms 0.206
_refine_ls_extinction_method none
_refine_ls_goodness_of_fit_ref 1.127
_refine_ls_hydrogen_treatment constr
_refine_ls_matrix_type full
_refine_ls_number_parameters 235
_refine_ls_number_reflns 4326
_refine_ls_number_restraints 0
_refine_ls_restrained_S_all 1.127
_refine_ls_R_factor_all 0.0504
_refine_ls_R_factor_gt 0.0385
_refine_ls_shift/su_max 0.001
_refine_ls_shift/su_mean 0.000
_refine_ls_structure_factor_coef Fsqd
_refine_ls_weighting_details 'w=1/[\s^2^(Fo^2^)+20.5686P] where P=(Fo^2^+2Fc^2^)/3'
_refine_ls_weighting_scheme calc
_refine_ls_wR_factor_gt 0.0816
_refine_ls_wR_factor_ref 0.0857
_reflns_Friedel_coverage 0.000
_reflns_number_gt 3575
_reflns_number_total 4326
_reflns_threshold_expression 'I > 2\s(I)'
_cod_data_source_file om6b00739_si_009.cif
_cod_data_source_block pl464_5a
_cod_original_cell_volume 2082.6(9)
_cod_database_code 4089128
_shelx_space_group_comment
;
The symmetry employed for this shelxl refinement is uniquely defined
by the following loop, which should always be used as a source of
symmetry information in preference to the above space-group names.
They are only intended as comments.
;
_olex2_refinement_description
;
1. Fixed Uiso
 At 1.2 times of:
  All C(H) groups, All C(H,H) groups
 At 1.5 times of:
  All C(H,H,H) groups
2.a Ternary CH refined with riding coordinates:
 C12(H12), C13(H13)
2.b Secondary CH2 refined with riding coordinates:
 C11(H11A,H11B), C20(H20A,H20B), C21(H21A,H21B), C22(H22A,H22B)
2.c Me refined with riding coordinates:
 C6(H6A,H6B,H6C), C7(H7A,H7B,H7C), C8(H8A,H8B,H8C), C9(H9A,H9B,H9C), C10(H10A,
 H10B,H10C), C23(H23A,H23B,H23C)
2.d Aromatic/amide H refined with riding coordinates:
 C15(H15), C16(H16), C17(H17), C18(H18), C19(H19)
;
_shelx_shelxl_version_number 2014/7
_olex2_submission_special_instructions 'No special instructions were received'

loop_
_space_group_symop_operation_xyz
'x, y, z'
'-x, y+1/2, -z+1/2'
'-x, -y, -z'
'x, -y-1/2, z-1/2'

loop_
_atom_site_label
_atom_site_type_symbol
_atom_site_fract_x
_atom_site_fract_y
_atom_site_fract_z
_atom_site_U_iso_or_equiv
_atom_site_adp_type
_atom_site_occupancy
_atom_site_site_symmetry_order
_atom_site_calc_flag
_atom_site_refinement_flags_posn
C1 C 0.2396(4) -0.0487(8) 0.5159(4) 0.0123(13) Uani 1 1 d .
C2 C 0.2267(4) 0.1119(8) 0.5338(5) 0.0147(15) Uani 1 1 d .
C3 C 0.3019(4) 0.1635(8) 0.6111(4) 0.0136(14) Uani 1 1 d .
C4 C 0.3601(4) 0.0298(8) 0.6427(4) 0.0140(14) Uani 1 1 d .
C5 C 0.3232(4) -0.0972(8) 0.5843(4) 0.0117(14) Uani 1 1 d .
C6 C 0.1823(5) -0.1418(9) 0.4336(4) 0.0204(16) Uani 1 1 d .
H6A H 0.2057 -0.2497 0.4380 0.031 Uiso 1 1 calc R
H6B H 0.1217 -0.1464 0.4296 0.031 Uiso 1 1 calc R
H6C H 0.1822 -0.0900 0.3799 0.031 Uiso 1 1 calc R
C7 C 0.1525(5) 0.2188(9) 0.4738(5) 0.0196(16) Uani 1 1 d .
H7A H 0.1588 0.3237 0.5016 0.029 Uiso 1 1 calc R
H7B H 0.1553 0.2293 0.4152 0.029 Uiso 1 1 calc R
H7C H 0.0955 0.1728 0.4656 0.029 Uiso 1 1 calc R
C8 C 0.3217(5) 0.3277(9) 0.6462(5) 0.0213(16) Uani 1 1 d .
H8A H 0.3776 0.3290 0.6999 0.032 Uiso 1 1 calc R
H8B H 0.3266 0.3967 0.6002 0.032 Uiso 1 1 calc R
H8C H 0.2739 0.3660 0.6616 0.032 Uiso 1 1 calc R
C9 C 0.4492(4) 0.0302(10) 0.7210(5) 0.0210(16) Uani 1 1 d .
H9A H 0.4593 0.1335 0.7511 0.032 Uiso 1 1 calc R
H9B H 0.4511 -0.0532 0.7635 0.032 Uiso 1 1 calc R
H9C H 0.4953 0.0106 0.6993 0.032 Uiso 1 1 calc R
C10 C 0.3647(5) -0.2571(9) 0.5862(5) 0.0202(16) Uani 1 1 d .
H10A H 0.3238 -0.3230 0.5373 0.030 Uiso 1 1 calc R
H10B H 0.4199 -0.2434 0.5788 0.030 Uiso 1 1 calc R
H10C H 0.3772 -0.3090 0.6439 0.030 Uiso 1 1 calc R
C11 C 0.0945(4) 0.0243(8) 0.6512(5) 0.0166(15) Uani 1 1 d .
H11A H 0.0683 0.1216 0.6165 0.020 Uiso 1 1 calc R
H11B H 0.0512 -0.0627 0.6406 0.020 Uiso 1 1 calc R
C12 C 0.1561(4) 0.0459(9) 0.7399(5) 0.0165(14) Uani 1 1 d .
H12 H 0.1525 -0.0148 0.7909 0.020 Uiso 1 1 calc R
C13 C 0.2262(4) 0.1544(8) 0.7532(4) 0.0130(14) Uani 1 1 d .
H13 H 0.2030 0.2536 0.7177 0.016 Uiso 1 1 calc R
C14 C 0.2992(5) 0.1916(8) 0.8418(4) 0.0128(14) Uani 1 1 d .
C15 C 0.3286(4) 0.3479(8) 0.8627(5) 0.0149(14) Uani 1 1 d .
H15 H 0.3004 0.4289 0.8200 0.018 Uiso 1 1 calc R
C16 C 0.3969(5) 0.3886(9) 0.9429(5) 0.0200(16) Uani 1 1 d .
H16 H 0.4147 0.4962 0.9552 0.024 Uiso 1 1 calc R
C17 C 0.4398(5) 0.2711(9) 1.0061(5) 0.0179(15) Uani 1 1 d .
H17 H 0.4880 0.2979 1.0609 0.021 Uiso 1 1 calc R
C18 C 0.4114(5) 0.1136(9) 0.9881(5) 0.0194(16) Uani 1 1 d .
H18 H 0.4396 0.0333 1.0312 0.023 Uiso 1 1 calc R
C19 C 0.3417(5) 0.0749(8) 0.9068(4) 0.0150(14) Uani 1 1 d .
H19 H 0.3226 -0.0321 0.8951 0.018 Uiso 1 1 calc R
C20 C 0.1480(4) -0.2610(8) 0.6016(4) 0.0131(14) Uani 1 1 d .
H20A H 0.0930 -0.2251 0.5514 0.016 Uiso 1 1 calc R
H20B H 0.1789 -0.3334 0.5763 0.016 Uiso 1 1 calc R
C21 C 0.1234(4) -0.3535(8) 0.6693(4) 0.0143(14) Uani 1 1 d .
H21A H 0.1782 -0.3972 0.7165 0.017 Uiso 1 1 calc R
H21B H 0.0977 -0.2785 0.6986 0.017 Uiso 1 1 calc R
C22 C 0.0579(4) -0.4898(8) 0.6287(5) 0.0137(14) Uani 1 1 d .
H22A H 0.0045 -0.4488 0.5784 0.016 Uiso 1 1 calc R
H22B H 0.0853 -0.5706 0.6043 0.016 Uiso 1 1 calc R
C23 C 0.0308(5) -0.5674(9) 0.6982(5) 0.0206(16) Uani 1 1 d .
H23A H -0.0110 -0.6537 0.6698 0.031 Uiso 1 1 calc R
H23B H 0.0833 -0.6100 0.7476 0.031 Uiso 1 1 calc R
H23C H 0.0026 -0.4882 0.7217 0.031 Uiso 1 1 calc R
N1 N 0.2963(3) -0.1770(6) 0.7512(4) 0.0117(12) Uani 1 1 d .
O1 O 0.3480(3) -0.2702(6) 0.8056(3) 0.0198(11) Uani 1 1 d .
W1 W 0.23476(2) -0.04851(3) 0.66111(2) 0.00946(8) Uani 1 1 d .

loop_
_atom_site_aniso_label
_atom_site_aniso_U_11
_atom_site_aniso_U_22
_atom_site_aniso_U_33
_atom_site_aniso_U_23
_atom_site_aniso_U_13
_atom_site_aniso_U_12
C1 0.013(3) 0.012(3) 0.010(3) 0.001(3) 0.003(3) -0.005(3)
C2 0.012(3) 0.017(4) 0.015(3) 0.002(3) 0.005(3) 0.004(3)
C3 0.013(3) 0.015(4) 0.018(3) 0.005(3) 0.012(3) 0.001(3)
C4 0.017(3) 0.010(3) 0.016(3) 0.003(3) 0.007(3) 0.001(3)
C5 0.013(3) 0.011(3) 0.010(3) 0.004(2) 0.003(3) 0.006(3)
C6 0.027(4) 0.021(4) 0.011(3) -0.004(3) 0.005(3) -0.005(3)
C7 0.020(4) 0.022(4) 0.017(4) 0.007(3) 0.007(3) 0.003(3)
C8 0.027(4) 0.019(4) 0.022(4) -0.002(3) 0.015(3) -0.002(3)
C9 0.013(3) 0.029(4) 0.018(4) 0.000(3) 0.003(3) -0.002(3)
C10 0.019(4) 0.018(4) 0.030(4) 0.004(3) 0.016(3) 0.004(3)
C11 0.014(3) 0.006(3) 0.029(4) -0.003(3) 0.008(3) -0.004(3)
C12 0.016(3) 0.019(4) 0.021(4) -0.001(3) 0.014(3) 0.005(3)
C13 0.011(3) 0.015(4) 0.016(3) 0.001(3) 0.008(3) -0.001(3)
C14 0.017(3) 0.012(3) 0.014(3) 0.000(3) 0.011(3) 0.000(3)
C15 0.016(3) 0.014(3) 0.018(3) 0.000(3) 0.009(3) -0.001(3)
C16 0.024(4) 0.019(4) 0.023(4) -0.004(3) 0.015(3) -0.008(3)
C17 0.019(4) 0.019(4) 0.016(4) -0.004(3) 0.009(3) -0.004(3)
C18 0.021(4) 0.024(4) 0.015(4) -0.001(3) 0.009(3) 0.000(3)
C19 0.023(4) 0.009(4) 0.015(3) 0.000(3) 0.010(3) 0.000(3)
C20 0.015(3) 0.010(3) 0.012(3) -0.001(3) 0.004(3) -0.002(3)
C21 0.016(3) 0.014(3) 0.015(3) -0.005(3) 0.007(3) -0.005(3)
C22 0.016(3) 0.008(3) 0.018(3) -0.003(3) 0.007(3) -0.004(3)
C23 0.022(4) 0.015(4) 0.024(4) -0.006(3) 0.009(3) -0.003(3)
N1 0.010(3) 0.011(3) 0.014(3) -0.001(2) 0.004(2) 0.000(2)
O1 0.024(3) 0.014(3) 0.018(3) 0.006(2) 0.005(2) 0.004(2)
W1 0.00795(13) 0.00896(13) 0.01071(13) 0.00006(11) 0.00309(9) -0.00046(12)

loop_
_atom_type_symbol
_atom_type_description
_atom_type_scat_dispersion_real
_atom_type_scat_dispersion_imag
_atom_type_scat_source
C C 0.0033 0.0016 'International Tables Vol C Tables 4.2.6.8 and 6.1.1.4'
H H 0.0000 0.0000 'International Tables Vol C Tables 4.2.6.8 and 6.1.1.4'
N N 0.0061 0.0033 'International Tables Vol C Tables 4.2.6.8 and 6.1.1.4'
O O 0.0106 0.0060 'International Tables Vol C Tables 4.2.6.8 and 6.1.1.4'
W W -0.8490 6.8722 'International Tables Vol C Tables 4.2.6.8 and 6.1.1.4'

loop_
_geom_angle_atom_site_label_1
_geom_angle_atom_site_label_2
_geom_angle_atom_site_label_3
_geom_angle
C2 C1 C5 106.9(6)
C2 C1 C6 126.0(6)
C2 C1 W1 74.2(4)
C5 C1 C6 126.7(6)
C5 C1 W1 69.3(4)
C6 C1 W1 127.9(5)
C1 C2 C3 108.8(6)
C1 C2 C7 125.8(6)
C1 C2 W1 71.7(4)
C3 C2 C7 124.9(6)
C3 C2 W1 72.2(4)
C7 C2 W1 128.8(5)
C2 C3 C4 107.0(6)
C2 C3 C8 126.8(6)
C2 C3 W1 73.5(4)
C4 C3 C8 125.9(6)
C4 C3 W1 68.4(4)
C8 C3 W1 128.2(5)
C3 C4 C9 125.7(6)
C3 C4 W1 76.4(4)
C5 C4 C3 108.4(6)
C5 C4 C9 125.7(6)
C5 C4 W1 72.9(4)
C9 C4 W1 120.8(5)
C1 C5 C10 123.9(6)
C1 C5 W1 75.4(4)
C4 C5 C1 108.9(6)
C4 C5 C10 127.1(6)
C4 C5 W1 72.1(4)
C10 C5 W1 122.0(5)
C1 C6 H6A 109.5
C1 C6 H6B 109.5
C1 C6 H6C 109.5
H6A C6 H6B 109.5
H6A C6 H6C 109.5
H6B C6 H6C 109.5
C2 C7 H7A 109.5
C2 C7 H7B 109.5
C2 C7 H7C 109.5
H7A C7 H7B 109.5
H7A C7 H7C 109.5
H7B C7 H7C 109.5
C3 C8 H8A 109.5
C3 C8 H8B 109.5
C3 C8 H8C 109.5
H8A C8 H8B 109.5
H8A C8 H8C 109.5
H8B C8 H8C 109.5
C4 C9 H9A 109.5
C4 C9 H9B 109.5
C4 C9 H9C 109.5
H9A C9 H9B 109.5
H9A C9 H9C 109.5
H9B C9 H9C 109.5
C5 C10 H10A 109.5
C5 C10 H10B 109.5
C5 C10 H10C 109.5
H10A C10 H10B 109.5
H10A C10 H10C 109.5
H10B C10 H10C 109.5
H11A C11 H11B 113.4
C12 C11 H11A 116.5
C12 C11 H11B 116.5
C12 C11 W1 71.4(4)
W1 C11 H11A 116.5
W1 C11 H11B 116.5
C11 C12 H12 121.8
C11 C12 C13 116.4(6)
C11 C12 W1 73.7(4)
C13 C12 H12 121.8
C13 C12 W1 72.2(4)
W1 C12 H12 121.8
C12 C13 H13 110.7
C12 C13 C14 124.7(6)
C12 C13 W1 72.0(4)
C14 C13 H13 110.7
C14 C13 W1 122.9(5)
W1 C13 H13 110.7
C15 C14 C13 119.9(6)
C15 C14 C19 117.3(6)
C19 C14 C13 122.8(6)
C14 C15 H15 118.8
C16 C15 C14 122.4(7)
C16 C15 H15 118.8
C15 C16 H16 120.1
C15 C16 C17 119.8(7)
C17 C16 H16 120.1
C16 C17 H17 120.2
C16 C17 C18 119.6(7)
C18 C17 H17 120.2
C17 C18 H18 120.1
C19 C18 C17 119.8(7)
C19 C18 H18 120.1
C14 C19 H19 119.4
C18 C19 C14 121.1(7)
C18 C19 H19 119.4
H20A C20 H20B 107.7
C21 C20 H20A 108.8
C21 C20 H20B 108.8
C21 C20 W1 113.9(4)
W1 C20 H20A 108.8
W1 C20 H20B 108.8
C20 C21 H21A 108.5
C20 C21 H21B 108.5
H21A C21 H21B 107.5
C22 C21 C20 114.9(5)
C22 C21 H21A 108.5
C22 C21 H21B 108.5
C21 C22 H22A 109.2
C21 C22 H22B 109.2
H22A C22 H22B 107.9
C23 C22 C21 112.0(6)
C23 C22 H22A 109.2
C23 C22 H22B 109.2
C22 C23 H23A 109.5
C22 C23 H23B 109.5
C22 C23 H23C 109.5
H23A C23 H23B 109.5
H23A C23 H23C 109.5
H23B C23 H23C 109.5
O1 N1 W1 168.9(5)
C1 W1 C2 34.1(2)
C1 W1 C3 57.4(2)
C3 W1 C2 34.2(2)
C4 W1 C1 58.4(2)
C4 W1 C2 57.9(2)
C4 W1 C3 35.2(2)
C4 W1 C5 35.0(2)
C4 W1 C11 146.5(2)
C4 W1 C12 135.6(3)
C4 W1 C13 99.9(2)
C5 W1 C1 35.3(2)
C5 W1 C2 57.5(2)
C5 W1 C3 57.9(2)
C5 W1 C11 146.8(2)
C11 W1 C1 111.5(2)
C11 W1 C2 95.3(2)
C11 W1 C3 111.4(2)
C12 W1 C1 143.3(2)
C12 W1 C2 115.9(2)
C12 W1 C3 112.1(3)
C12 W1 C5 169.8(2)
C12 W1 C11 34.9(2)
C12 W1 C13 35.8(2)
C13 W1 C1 132.4(2)
C13 W1 C2 98.4(2)
C13 W1 C3 80.4(2)
C13 W1 C5 134.4(2)
C13 W1 C11 61.9(2)
C20 W1 C1 81.3(2)
C20 W1 C2 105.8(2)
C20 W1 C3 138.0(2)
C20 W1 C4 128.2(2)
C20 W1 C5 93.4(2)
C20 W1 C11 74.9(2)
C20 W1 C12 96.2(3)
C20 W1 C13 131.9(2)
N1 W1 C1 125.2(2)
N1 W1 C2 149.0(2)
N1 W1 C3 122.9(2)
N1 W1 C4 92.3(2)
N1 W1 C5 93.7(2)
N1 W1 C11 115.7(3)
N1 W1 C12 90.7(3)
N1 W1 C13 94.7(2)
N1 W1 C20 85.4(2)

loop_
_geom_bond_atom_site_label_1
_geom_bond_atom_site_label_2
_geom_bond_distance
C1 C2 1.420(10)
C1 C5 1.436(9)
C1 C6 1.508(9)
C1 W1 2.406(6)
C2 C3 1.429(9)
C2 C7 1.515(9)
C2 W1 2.437(7)
C3 C4 1.435(9)
C3 C8 1.483(10)
C3 W1 2.420(7)
C4 C5 1.397(9)
C4 C9 1.505(9)
C4 W1 2.315(7)
C5 C10 1.509(9)
C5 W1 2.326(7)
C6 H6A 0.9800
C6 H6B 0.9800
C6 H6C 0.9800
C7 H7A 0.9800
C7 H7B 0.9800
C7 H7C 0.9800
C8 H8A 0.9800
C8 H8B 0.9800
C8 H8C 0.9800
C9 H9A 0.9800
C9 H9B 0.9800
C9 H9C 0.9800
C10 H10A 0.9800
C10 H10B 0.9800
C10 H10C 0.9800
C11 H11A 0.9900
C11 H11B 0.9900
C11 C12 1.399(10)
C11 W1 2.348(7)
C12 H12 1.0000
C12 C13 1.425(10)
C12 W1 2.319(6)
C13 H13 1.0000
C13 C14 1.488(9)
C13 W1 2.321(7)
C14 C15 1.398(9)
C14 C19 1.406(9)
C15 H15 0.9500
C15 C16 1.377(10)
C16 H16 0.9500
C16 C17 1.395(10)
C17 H17 0.9500
C17 C18 1.400(10)
C18 H18 0.9500
C18 C19 1.394(10)
C19 H19 0.9500
C20 H20A 0.9900
C20 H20B 0.9900
C20 C21 1.540(9)
C20 W1 2.253(6)
C21 H21A 0.9900
C21 H21B 0.9900
C21 C22 1.532(9)
C22 H22A 0.9900
C22 H22B 0.9900
C22 C23 1.529(10)
C23 H23A 0.9800
C23 H23B 0.9800
C23 H23C 0.9800
N1 O1 1.231(7)
N1 W1 1.773(5)

loop_
_geom_torsion_atom_site_label_1
_geom_torsion_atom_site_label_2
_geom_torsion_atom_site_label_3
_geom_torsion_atom_site_label_4
_geom_torsion
C1 C2 C3 C4 -2.3(8)
C1 C2 C3 C8 171.4(6)
C1 C2 C3 W1 -62.8(5)
C2 C1 C5 C4 0.4(8)
C2 C1 C5 C10 -175.8(6)
C2 C1 C5 W1 65.2(5)
C2 C3 C4 C5 2.5(8)
C2 C3 C4 C9 177.7(6)
C2 C3 C4 W1 -64.0(5)
C3 C4 C5 C1 -1.8(8)
C3 C4 C5 C10 174.2(6)
C3 C4 C5 W1 -68.8(5)
C5 C1 C2 C3 1.2(7)
C5 C1 C2 C7 172.8(6)
C5 C1 C2 W1 -62.0(4)
C6 C1 C2 C3 -171.2(6)
C6 C1 C2 C7 0.5(11)
C6 C1 C2 W1 125.6(7)
C6 C1 C5 C4 172.7(6)
C6 C1 C5 C10 -3.5(11)
C6 C1 C5 W1 -122.5(7)
C7 C2 C3 C4 -174.0(6)
C7 C2 C3 C8 -0.4(11)
C7 C2 C3 W1 125.4(7)
C8 C3 C4 C5 -171.2(6)
C8 C3 C4 C9 4.0(11)
C8 C3 C4 W1 122.4(7)
C9 C4 C5 C1 -177.0(6)
C9 C4 C5 C10 -1.0(12)
C9 C4 C5 W1 116.0(7)
C11 C12 C13 C14 -178.8(6)
C11 C12 C13 W1 -60.8(6)
C12 C13 C14 C15 -139.2(7)
C12 C13 C14 C19 41.5(10)
C13 C14 C15 C16 -178.7(6)
C13 C14 C19 C18 178.2(6)
C14 C15 C16 C17 0.8(11)
C15 C14 C19 C18 -1.1(10)
C15 C16 C17 C18 -1.7(11)
C16 C17 C18 C19 1.2(11)
C17 C18 C19 C14 0.2(11)
C19 C14 C15 C16 0.6(10)
C20 C21 C22 C23 -175.3(6)
O1 N1 W1 C1 18(3)
O1 N1 W1 C2 -19(3)
O1 N1 W1 C3 -52(3)
O1 N1 W1 C4 -34(3)
O1 N1 W1 C5 1(3)
O1 N1 W1 C11 165(2)
O1 N1 W1 C12 -170(3)
O1 N1 W1 C13 -134(3)
O1 N1 W1 C20 94(3)
W1 C1 C2 C3 63.2(5)
W1 C1 C2 C7 -125.2(7)
W1 C1 C5 C4 -64.8(5)
W1 C1 C5 C10 119.0(7)
W1 C2 C3 C4 60.6(4)
W1 C2 C3 C8 -125.8(7)
W1 C3 C4 C5 66.4(5)
W1 C3 C4 C9 -118.4(7)
W1 C4 C5 C1 67.0(5)
W1 C4 C5 C10 -117.0(7)
W1 C11 C12 C13 59.9(5)
W1 C12 C13 C14 -118.1(7)
W1 C13 C14 C15 130.7(6)
W1 C13 C14 C19 -48.6(8)
W1 C20 C21 C22 174.9(5)
